data_4103167
loop_
_publ_author_name
'Jonathan J. Gammon'
'Viktoria H. Gessner'
'Greg R. Barker'
'Johan Granander'
'Adrian C. Whitwood'
'Carsten Strohmann'
'Peter O'Brien'
'Brian Kelly'

_publ_contact_author_address
;Department of Chemistry
University of York
Heslington
York
YO10 5DD
;
_publ_contact_author_email paob1@york.ac.uk
_publ_contact_author_name 'Prof Peter O'Brien'
_publ_section_title
;
 Synthesis of P-Stereogenic Compounds via Kinetic Deprotonation and
 Dynamic Thermodynamic Resolution of Phosphine Sulfides: Opposite Sense of
 Induction Using (-)-Sparteine
;
_journal_name_full 'Journal of the American Chemical Society'
_journal_page_first 13922
_journal_page_last 13927
_journal_paper_doi 10.1021/ja1060966
_journal_volume 132
_journal_year 2010
_chemical_absolute_configuration ad
_chemical_formula_moiety 'C11 H25 O P S'
_chemical_formula_sum 'C11 H25 O P S'
_chemical_formula_weight 236.34
_chemical_name_systematic (RP,RC)-1-(t-Butylmethylphosphinothioyl)-3,3-dimethylbutan-2-ol
_space_group_IT_number 4
_symmetry_cell_setting monoclinic
_symmetry_Int_Tables_number 4
_symmetry_space_group_name_Hall 'P 2yb'
_symmetry_space_group_name_H-M 'P 1 21 1'
_atom_sites_solution_hydrogens geom
_atom_sites_solution_primary direct
_atom_sites_solution_secondary difmap
_audit_creation_method SHELXL-97
_cell_angle_alpha 90.00
_cell_angle_beta 93.8920(10)
_cell_angle_gamma 90.00
_cell_formula_units_Z 4
_cell_length_a 6.2989(3)
_cell_length_b 10.8750(5)
_cell_length_c 20.2407(10)
_cell_measurement_reflns_used 8979
_cell_measurement_temperature 110(2)
_cell_measurement_theta_max 29.86
_cell_measurement_theta_min 2.75
_cell_volume 1383.30(11)
_computing_cell_refinement 'Bruker SMART'
_computing_data_collection 'Bruker SMART'
_computing_data_reduction 'Bruker SAINT'
_computing_molecular_graphics 'Bruker SHELXTL'
_computing_publication_material 'Bruker SHELXTL'
_computing_structure_refinement 'SHELXL-97 (Sheldrick, 1997)'
_computing_structure_solution 'SHELXS-97 (Sheldrick, 1997)'
_diffrn_ambient_temperature 110(2)
_diffrn_measured_fraction_theta_full 0.990
_diffrn_measured_fraction_theta_max 0.990
_diffrn_measurement_device_type 'CCD area detector'
_diffrn_measurement_method 'phi and omega scans'
_diffrn_radiation_monochromator graphite
_diffrn_radiation_probe x-ray
_diffrn_radiation_type MoK\a
_diffrn_radiation_wavelength 0.71073
_diffrn_reflns_av_R_equivalents 0.0176
_diffrn_reflns_av_sigmaI/netI 0.0292
_diffrn_reflns_limit_h_max 8
_diffrn_reflns_limit_h_min -8
_diffrn_reflns_limit_k_max 15
_diffrn_reflns_limit_k_min -15
_diffrn_reflns_limit_l_max 28
_diffrn_reflns_limit_l_min -28
_diffrn_reflns_number 15597
_diffrn_reflns_theta_full 30.01
_diffrn_reflns_theta_max 30.01
_diffrn_reflns_theta_min 2.02
_diffrn_source 'fine-focus sealed tube'
_exptl_absorpt_coefficient_mu 0.323
_exptl_absorpt_correction_T_max 0.950
_exptl_absorpt_correction_T_min 0.846
_exptl_absorpt_correction_type multi-scan
_exptl_absorpt_process_details 'SADABS v2.03; (Sheldrick)'
_exptl_crystal_colour colourless
_exptl_crystal_density_diffrn 1.135
_exptl_crystal_density_method 'not measured'
_exptl_crystal_description block
_exptl_crystal_F_000 520
_exptl_crystal_size_max 0.27
_exptl_crystal_size_mid 0.26
_exptl_crystal_size_min 0.16
_refine_diff_density_max 0.423
_refine_diff_density_min -0.144
_refine_diff_density_rms 0.046
_refine_ls_abs_structure_details 'Flack H D (1983), Acta Cryst. A39, 876-881'
_refine_ls_abs_structure_Flack 0.03(4)
_refine_ls_extinction_method none
_refine_ls_goodness_of_fit_ref 1.030
_refine_ls_hydrogen_treatment constr
_refine_ls_matrix_type full
_refine_ls_number_parameters 267
_refine_ls_number_reflns 7825
_refine_ls_number_restraints 1
_refine_ls_restrained_S_all 1.030
_refine_ls_R_factor_all 0.0292
_refine_ls_R_factor_gt 0.0276
_refine_ls_shift/su_max 0.001
_refine_ls_shift/su_mean 0.000
_refine_ls_structure_factor_coef Fsqd
_refine_ls_weighting_details 'calc w=1/[\s^2^(Fo^2^)+(0.0392P)^2^+0.0912P] where P=(Fo^2^+2Fc^2^)/3'
_refine_ls_weighting_scheme calc
_refine_ls_wR_factor_gt 0.0663
_refine_ls_wR_factor_ref 0.0670
_reflns_number_gt 7521
_reflns_number_total 7825
_reflns_threshold_expression >2sigma(I)
_cod_data_source_file ja1060966_si_003.cif
_cod_data_source_block pob0705a
_cod_original_sg_symbol_H-M 'P 21'
_cod_database_code 4103167

loop_
_symmetry_equiv_pos_as_xyz
'x, y, z'
'-x, y+1/2, -z'

loop_
_atom_site_label
_atom_site_type_symbol
_atom_site_fract_x
_atom_site_fract_y
_atom_site_fract_z
_atom_site_U_iso_or_equiv
_atom_site_adp_type
_atom_site_occupancy
_atom_site_symmetry_multiplicity
_atom_site_calc_flag
_atom_site_refinement_flags
C1 C 0.21866(19) 0.66955(11) 0.68771(5) 0.0170(2) Uani 1 1 d .
H1A H 0.1040 0.6097 0.6757 0.020 Uiso 1 1 calc R
H1B H 0.3384 0.6237 0.7103 0.020 Uiso 1 1 calc R
C2 C 0.13566(19) 0.76367(11) 0.73651(6) 0.0185(2) Uani 1 1 d .
H2 H 0.0306 0.8181 0.7115 0.022 Uiso 1 1 calc R
C3 C 0.0248(2) 0.70551(12) 0.79480(6) 0.0202(2) Uani 1 1 d .
C4 C -0.0427(3) 0.80981(15) 0.83955(8) 0.0398(4) Uani 1 1 d .
H4A H -0.1319 0.8683 0.8134 0.060 Uiso 1 1 calc R
H4B H 0.0840 0.8521 0.8590 0.060 Uiso 1 1 calc R
H4C H -0.1236 0.7758 0.8750 0.060 Uiso 1 1 calc R
C5 C 0.1731(3) 0.61649(18) 0.83400(7) 0.0405(4) Uani 1 1 d .
H5A H 0.1058 0.5895 0.8738 0.061 Uiso 1 1 calc R
H5B H 0.3076 0.6580 0.8469 0.061 Uiso 1 1 calc R
H5C H 0.2009 0.5450 0.8064 0.061 Uiso 1 1 calc R
C6 C -0.1759(2) 0.63748(14) 0.76878(7) 0.0286(3) Uani 1 1 d .
H6A H -0.1361 0.5644 0.7441 0.043 Uiso 1 1 calc R
H6B H -0.2632 0.6919 0.7394 0.043 Uiso 1 1 calc R
H6C H -0.2574 0.6125 0.8061 0.043 Uiso 1 1 calc R
C7 C 0.07604(19) 0.80770(12) 0.57047(6) 0.0236(3) Uani 1 1 d .
H7A H -0.0424 0.7491 0.5683 0.035 Uiso 1 1 calc R
H7B H 0.1080 0.8315 0.5255 0.035 Uiso 1 1 calc R
H7C H 0.0367 0.8809 0.5951 0.035 Uiso 1 1 calc R
C8 C 0.38372(18) 0.60790(11) 0.55883(5) 0.0174(2) Uani 1 1 d .
C9 C 0.4651(2) 0.66132(13) 0.49490(6) 0.0245(2) Uani 1 1 d .
H9A H 0.5897 0.7132 0.5059 0.037 Uiso 1 1 calc R
H9B H 0.3527 0.7108 0.4720 0.037 Uiso 1 1 calc R
H9C H 0.5048 0.5940 0.4660 0.037 Uiso 1 1 calc R
C10 C 0.5615(2) 0.53291(12) 0.59539(7) 0.0250(3) Uani 1 1 d .
H10A H 0.5045 0.4899 0.6329 0.037 Uiso 1 1 calc R
H10B H 0.6762 0.5882 0.6117 0.037 Uiso 1 1 calc R
H10C H 0.6173 0.4727 0.5650 0.037 Uiso 1 1 calc R
C11 C 0.1917(2) 0.52424(12) 0.54092(6) 0.0237(2) Uani 1 1 d .
H11A H 0.2365 0.4551 0.5141 0.036 Uiso 1 1 calc R
H11B H 0.0811 0.5714 0.5157 0.036 Uiso 1 1 calc R
H11C H 0.1352 0.4928 0.5816 0.036 Uiso 1 1 calc R
S1 S 0.53865(5) 0.85861(3) 0.628352(15) 0.02248(7) Uani 1 1 d .
P1 P 0.30835(4) 0.73696(2) 0.612006(13) 0.01451(6) Uani 1 1 d .
O1 O 0.30461(16) 0.83878(11) 0.76429(5) 0.0336(2) Uani 1 1 d .
H1 H 0.3784 0.8597 0.7332 0.040 Uiso 1 1 d R
C12 C 0.18794(18) 0.22893(12) 0.81690(5) 0.0203(2) Uani 1 1 d .
H12A H 0.0900 0.1591 0.8226 0.024 Uiso 1 1 calc R
H12B H 0.1091 0.3057 0.8249 0.024 Uiso 1 1 calc R
C13 C 0.25409(18) 0.22935(12) 0.74497(5) 0.0197(2) Uani 1 1 d .
H13 H 0.3625 0.1633 0.7404 0.024 Uiso 1 1 calc R
C14 C 0.06805(19) 0.20740(11) 0.69257(6) 0.0190(2) Uani 1 1 d .
C15 C 0.1652(2) 0.19342(14) 0.62528(6) 0.0301(3) Uani 1 1 d .
H15A H 0.0509 0.1843 0.5903 0.045 Uiso 1 1 calc R
H15B H 0.2568 0.1205 0.6261 0.045 Uiso 1 1 calc R
H15C H 0.2498 0.2666 0.6166 0.045 Uiso 1 1 calc R
C16 C -0.0889(2) 0.31453(13) 0.68977(6) 0.0252(3) Uani 1 1 d .
H16A H -0.2017 0.2993 0.6550 0.038 Uiso 1 1 calc R
H16B H -0.0141 0.3907 0.6800 0.038 Uiso 1 1 calc R
H16C H -0.1518 0.3224 0.7325 0.038 Uiso 1 1 calc R
C17 C -0.0489(3) 0.08851(13) 0.70758(7) 0.0327(3) Uani 1 1 d .
H17A H -0.1368 0.1019 0.7451 0.049 Uiso 1 1 calc R
H17B H 0.0550 0.0234 0.7187 0.049 Uiso 1 1 calc R
H17C H -0.1398 0.0640 0.6686 0.049 Uiso 1 1 calc R
C19 C 0.5102(2) 0.06131(14) 0.86979(7) 0.0304(3) Uani 1 1 d .
H19A H 0.3921 0.0030 0.8713 0.046 Uiso 1 1 calc R
H19B H 0.6171 0.0436 0.9060 0.046 Uiso 1 1 calc R
H19C H 0.5750 0.0534 0.8273 0.046 Uiso 1 1 calc R
C20 C 0.30035(19) 0.22597(13) 0.96086(6) 0.0229(2) Uani 1 1 d .
C21 C 0.4848(2) 0.21071(17) 1.01395(7) 0.0366(3) Uani 1 1 d .
H21A H 0.5966 0.2707 1.0062 0.055 Uiso 1 1 calc R
H21B H 0.5429 0.1273 1.0116 0.055 Uiso 1 1 calc R
H21C H 0.4326 0.2244 1.0579 0.055 Uiso 1 1 calc R
C22 C 0.2000(2) 0.35335(14) 0.96780(6) 0.0293(3) Uani 1 1 d .
H22A H 0.1581 0.3642 1.0132 0.044 Uiso 1 1 calc R
H22B H 0.0742 0.3605 0.9368 0.044 Uiso 1 1 calc R
H22C H 0.3035 0.4168 0.9578 0.044 Uiso 1 1 calc R
C23 C 0.1333(3) 0.12538(16) 0.96847(8) 0.0384(4) Uani 1 1 d .
H23A H 0.1990 0.0445 0.9636 0.058 Uiso 1 1 calc R
H23B H 0.0169 0.1357 0.9343 0.058 Uiso 1 1 calc R
H23C H 0.0774 0.1316 1.0124 0.058 Uiso 1 1 calc R
S2 S 0.63460(5) 0.34078(4) 0.867266(17) 0.02958(8) Uani 1 1 d .
P2 P 0.41146(5) 0.21663(3) 0.878504(15) 0.01945(7) Uani 1 1 d .
O2 O 0.34793(16) 0.34473(10) 0.72981(5) 0.0312(2) Uani 1 1 d .
H2A H 0.4435 0.3558 0.7590 0.037 Uiso 1 1 d R

loop_
_atom_site_aniso_label
_atom_site_aniso_U_11
_atom_site_aniso_U_22
_atom_site_aniso_U_33
_atom_site_aniso_U_23
_atom_site_aniso_U_13
_atom_site_aniso_U_12
C1 0.0205(5) 0.0153(5) 0.0155(5) 0.0000(4) 0.0039(4) -0.0008(4)
C2 0.0214(5) 0.0157(5) 0.0189(5) -0.0037(4) 0.0040(4) -0.0016(4)
C3 0.0252(5) 0.0201(5) 0.0158(5) -0.0012(4) 0.0044(4) 0.0008(5)
C4 0.0579(10) 0.0294(7) 0.0356(8) -0.0132(6) 0.0279(7) -0.0073(7)
C5 0.0424(9) 0.0577(11) 0.0217(6) 0.0134(7) 0.0034(6) 0.0149(8)
C6 0.0292(7) 0.0302(7) 0.0276(6) 0.0009(5) 0.0099(5) -0.0085(5)
C7 0.0191(6) 0.0277(6) 0.0238(6) 0.0042(5) 0.0008(4) 0.0060(5)
C8 0.0185(5) 0.0179(5) 0.0162(5) -0.0012(4) 0.0035(4) -0.0005(4)
C9 0.0275(6) 0.0267(6) 0.0201(5) -0.0005(5) 0.0076(5) -0.0030(5)
C10 0.0250(6) 0.0237(6) 0.0262(6) -0.0013(5) 0.0021(5) 0.0079(5)
C11 0.0265(6) 0.0223(6) 0.0226(6) -0.0030(5) 0.0038(5) -0.0068(5)
S1 0.01991(14) 0.01869(14) 0.02913(15) -0.00077(12) 0.00370(11) -0.00612(11)
P1 0.01343(12) 0.01386(13) 0.01636(12) 0.00076(10) 0.00201(9) -0.00005(10)
O1 0.0328(5) 0.0391(6) 0.0301(5) -0.0167(5) 0.0104(4) -0.0171(5)
C12 0.0174(5) 0.0269(6) 0.0169(5) 0.0014(5) 0.0027(4) -0.0012(5)
C13 0.0204(5) 0.0214(6) 0.0177(5) 0.0008(5) 0.0047(4) 0.0018(5)
C14 0.0238(5) 0.0167(5) 0.0165(5) -0.0001(4) 0.0013(4) 0.0029(4)
C15 0.0403(8) 0.0319(7) 0.0185(6) -0.0034(5) 0.0051(5) 0.0077(6)
C16 0.0278(6) 0.0250(6) 0.0230(6) 0.0026(5) 0.0028(5) 0.0088(5)
C17 0.0435(8) 0.0228(6) 0.0307(7) 0.0011(5) -0.0044(6) -0.0104(6)
C19 0.0318(7) 0.0281(7) 0.0310(7) -0.0038(5) -0.0002(5) 0.0084(6)
C20 0.0240(5) 0.0285(6) 0.0161(5) 0.0022(5) 0.0017(4) 0.0022(5)
C21 0.0351(7) 0.0535(10) 0.0204(6) 0.0010(6) -0.0043(5) 0.0131(7)
C22 0.0328(7) 0.0345(7) 0.0208(6) -0.0022(6) 0.0028(5) 0.0081(6)
C23 0.0467(9) 0.0422(9) 0.0275(7) 0.0033(6) 0.0113(6) -0.0156(7)
S2 0.01927(14) 0.0398(2) 0.02973(16) 0.00089(14) 0.00177(11) -0.00837(14)
P2 0.01627(13) 0.02349(16) 0.01862(13) 0.00011(12) 0.00140(10) 0.00052(12)
O2 0.0327(5) 0.0355(5) 0.0254(4) 0.0070(4) 0.0021(4) -0.0142(5)

loop_
_atom_type_symbol
_atom_type_description
_atom_type_scat_dispersion_real
_atom_type_scat_dispersion_imag
_atom_type_scat_source
C C 0.0033 0.0016 'International Tables Vol C Tables 4.2.6.8 and 6.1.1.4'
H H 0.0000 0.0000 'International Tables Vol C Tables 4.2.6.8 and 6.1.1.4'
O O 0.0106 0.0060 'International Tables Vol C Tables 4.2.6.8 and 6.1.1.4'
P P 0.1023 0.0942 'International Tables Vol C Tables 4.2.6.8 and 6.1.1.4'
S S 0.1246 0.1234 'International Tables Vol C Tables 4.2.6.8 and 6.1.1.4'

loop_
_geom_angle_atom_site_label_1
_geom_angle_atom_site_label_2
_geom_angle_atom_site_label_3
_geom_angle
C2 C1 P1 114.23(8)
C2 C1 H1A 108.7
P1 C1 H1A 108.7
C2 C1 H1B 108.7
P1 C1 H1B 108.7
H1A C1 H1B 107.6
O1 C2 C1 110.92(10)
O1 C2 C3 107.27(10)
C1 C2 C3 114.10(9)
O1 C2 H2 108.1
C1 C2 H2 108.1
C3 C2 H2 108.1
C6 C3 C5 109.53(12)
C6 C3 C4 107.82(12)
C5 C3 C4 110.29(12)
C6 C3 C2 109.95(10)
C5 C3 C2 111.32(11)
C4 C3 C2 107.86(10)
C3 C4 H4A 109.5
C3 C4 H4B 109.5
H4A C4 H4B 109.5
C3 C4 H4C 109.5
H4A C4 H4C 109.5
H4B C4 H4C 109.5
C3 C5 H5A 109.5
C3 C5 H5B 109.5
H5A C5 H5B 109.5
C3 C5 H5C 109.5
H5A C5 H5C 109.5
H5B C5 H5C 109.5
C3 C6 H6A 109.5
C3 C6 H6B 109.5
H6A C6 H6B 109.5
C3 C6 H6C 109.5
H6A C6 H6C 109.5
H6B C6 H6C 109.5
P1 C7 H7A 109.5
P1 C7 H7B 109.5
H7A C7 H7B 109.5
P1 C7 H7C 109.5
H7A C7 H7C 109.5
H7B C7 H7C 109.5
C10 C8 C11 109.62(10)
C10 C8 C9 109.43(10)
C11 C8 C9 109.10(10)
C10 C8 P1 109.28(8)
C11 C8 P1 110.94(8)
C9 C8 P1 108.44(8)
C8 C9 H9A 109.5
C8 C9 H9B 109.5
H9A C9 H9B 109.5
C8 C9 H9C 109.5
H9A C9 H9C 109.5
H9B C9 H9C 109.5
C8 C10 H10A 109.5
C8 C10 H10B 109.5
H10A C10 H10B 109.5
C8 C10 H10C 109.5
H10A C10 H10C 109.5
H10B C10 H10C 109.5
C8 C11 H11A 109.5
C8 C11 H11B 109.5
H11A C11 H11B 109.5
C8 C11 H11C 109.5
H11A C11 H11C 109.5
H11B C11 H11C 109.5
C7 P1 C1 105.94(6)
C7 P1 C8 106.48(6)
C1 P1 C8 106.88(5)
C7 P1 S1 110.78(5)
C1 P1 S1 113.25(4)
C8 P1 S1 113.03(4)
C2 O1 H1 107.3
C13 C12 P2 113.64(8)
C13 C12 H12A 108.8
P2 C12 H12A 108.8
C13 C12 H12B 108.8
P2 C12 H12B 108.8
H12A C12 H12B 107.7
O2 C13 C12 110.35(10)
O2 C13 C14 107.08(9)
C12 C13 C14 114.01(9)
O2 C13 H13 108.4
C12 C13 H13 108.4
C14 C13 H13 108.4
C16 C14 C17 109.47(11)
C16 C14 C15 109.76(10)
C17 C14 C15 108.56(11)
C16 C14 C13 111.52(10)
C17 C14 C13 110.34(10)
C15 C14 C13 107.12(10)
C14 C15 H15A 109.5
C14 C15 H15B 109.5
H15A C15 H15B 109.5
C14 C15 H15C 109.5
H15A C15 H15C 109.5
H15B C15 H15C 109.5
C14 C16 H16A 109.5
C14 C16 H16B 109.5
H16A C16 H16B 109.5
C14 C16 H16C 109.5
H16A C16 H16C 109.5
H16B C16 H16C 109.5
C14 C17 H17A 109.5
C14 C17 H17B 109.5
H17A C17 H17B 109.5
C14 C17 H17C 109.5
H17A C17 H17C 109.5
H17B C17 H17C 109.5
P2 C19 H19A 109.5
P2 C19 H19B 109.5
H19A C19 H19B 109.5
P2 C19 H19C 109.5
H19A C19 H19C 109.5
H19B C19 H19C 109.5
C23 C20 C22 110.22(12)
C23 C20 C21 110.13(12)
C22 C20 C21 109.29(12)
C23 C20 P2 110.78(9)
C22 C20 P2 108.37(9)
C21 C20 P2 108.00(9)
C20 C21 H21A 109.5
C20 C21 H21B 109.5
H21A C21 H21B 109.5
C20 C21 H21C 109.5
H21A C21 H21C 109.5
H21B C21 H21C 109.5
C20 C22 H22A 109.5
C20 C22 H22B 109.5
H22A C22 H22B 109.5
C20 C22 H22C 109.5
H22A C22 H22C 109.5
H22B C22 H22C 109.5
C20 C23 H23A 109.5
C20 C23 H23B 109.5
H23A C23 H23B 109.5
C20 C23 H23C 109.5
H23A C23 H23C 109.5
H23B C23 H23C 109.5
C19 P2 C12 104.85(7)
C19 P2 C20 106.95(7)
C12 P2 C20 106.87(5)
C19 P2 S2 111.99(6)
C12 P2 S2 113.23(4)
C20 P2 S2 112.42(5)
C13 O2 H2A 105.5

loop_
_geom_bond_atom_site_label_1
_geom_bond_atom_site_label_2
_geom_bond_distance
C1 C2 1.5385(15)
C1 P1 1.8226(11)
C1 H1A 0.9900
C1 H1B 0.9900
C2 O1 1.4264(15)
C2 C3 1.5462(16)
C2 H2 1.0000
C3 C6 1.5277(18)
C3 C5 1.5292(19)
C3 C4 1.5299(18)
C4 H4A 0.9800
C4 H4B 0.9800
C4 H4C 0.9800
C5 H5A 0.9800
C5 H5B 0.9800
C5 H5C 0.9800
C6 H6A 0.9800
C6 H6B 0.9800
C6 H6C 0.9800
C7 P1 1.8091(12)
C7 H7A 0.9800
C7 H7B 0.9800
C7 H7C 0.9800
C8 C10 1.5341(17)
C8 C11 1.5368(17)
C8 C9 1.5377(16)
C8 P1 1.8502(12)
C9 H9A 0.9800
C9 H9B 0.9800
C9 H9C 0.9800
C10 H10A 0.9800
C10 H10B 0.9800
C10 H10C 0.9800
C11 H11A 0.9800
C11 H11B 0.9800
C11 H11C 0.9800
S1 P1 1.9746(4)
O1 H1 0.8384
C12 C13 1.5413(15)
C12 P2 1.8211(11)
C12 H12A 0.9900
C12 H12B 0.9900
C13 O2 1.4292(16)
C13 C14 1.5448(16)
C13 H13 1.0000
C14 C16 1.5267(17)
C14 C17 1.5287(18)
C14 C15 1.5381(17)
C15 H15A 0.9800
C15 H15B 0.9800
C15 H15C 0.9800
C16 H16A 0.9800
C16 H16B 0.9800
C16 H16C 0.9800
C17 H17A 0.9800
C17 H17B 0.9800
C17 H17C 0.9800
C19 P2 1.8128(14)
C19 H19A 0.9800
C19 H19B 0.9800
C19 H19C 0.9800
C20 C23 1.533(2)
C20 C22 1.533(2)
C20 C21 1.5372(17)
C20 P2 1.8540(12)
C21 H21A 0.9800
C21 H21B 0.9800
C21 H21C 0.9800
C22 H22A 0.9800
C22 H22B 0.9800
C22 H22C 0.9800
C23 H23A 0.9800
C23 H23B 0.9800
C23 H23C 0.9800
S2 P2 1.9732(5)
O2 H2A 0.8241

loop_
_geom_hbond_atom_site_label_D
_geom_hbond_atom_site_label_H
_geom_hbond_atom_site_label_A
_geom_hbond_distance_DH
_geom_hbond_distance_HA
_geom_hbond_distance_DA
_geom_hbond_angle_DHA
O2 H2A S2 0.82 2.43 3.2127(10) 158.0
O1 H1 S1 0.84 2.41 3.2157(10) 161.0

loop_
_geom_torsion_atom_site_label_1
_geom_torsion_atom_site_label_2
_geom_torsion_atom_site_label_3
_geom_torsion_atom_site_label_4
_geom_torsion
P1 C1 C2 O1 -68.58(12)
P1 C1 C2 C3 170.14(8)
O1 C2 C3 C6 172.51(11)
C1 C2 C3 C6 -64.20(13)
O1 C2 C3 C5 -65.92(14)
C1 C2 C3 C5 57.36(14)
O1 C2 C3 C4 55.19(14)
C1 C2 C3 C4 178.48(12)
C2 C1 P1 C7 -63.11(10)
C2 C1 P1 C8 -176.37(8)
C2 C1 P1 S1 58.52(9)
C10 C8 P1 C7 -172.46(9)
C11 C8 P1 C7 -51.47(10)
C9 C8 P1 C7 68.32(9)
C10 C8 P1 C1 -59.57(9)
C11 C8 P1 C1 61.42(9)
C9 C8 P1 C1 -178.78(8)
C10 C8 P1 S1 65.69(9)
C11 C8 P1 S1 -173.32(7)
C9 C8 P1 S1 -53.53(9)
P2 C12 C13 O2 -73.80(12)
P2 C12 C13 C14 165.66(8)
O2 C13 C14 C16 -55.05(12)
C12 C13 C14 C16 67.31(13)
O2 C13 C14 C17 -176.94(11)
C12 C13 C14 C17 -54.58(14)
O2 C13 C14 C15 65.07(12)
C12 C13 C14 C15 -172.58(11)
C13 C12 P2 C19 -69.61(11)
C13 C12 P2 C20 177.09(9)
C13 C12 P2 S2 52.76(10)
C23 C20 P2 C19 -54.74(12)
C22 C20 P2 C19 -175.77(9)
C21 C20 P2 C19 65.94(12)
C23 C20 P2 C12 57.12(12)
C22 C20 P2 C12 -63.90(10)
C21 C20 P2 C12 177.81(10)
C23 C20 P2 S2 -178.06(9)
C22 C20 P2 S2 60.92(9)
C21 C20 P2 S2 -57.37(11)
